data_2222624
loop_
_publ_author_name
'Gowda, B. Thimme'
'Foro, Sabine'
'Saraswathi, B. S.'
'Fuess, Hartmut'

_publ_section_title
;
 3-[(3,4-Dichlorophenyl)aminocarbonyl]propionic acid monohydrate
;
_journal_coeditor_code CI2838
_journal_issue 8
_journal_name_full 'Acta Crystallographica Section E'
_journal_page_first o1722
_journal_paper_doi 10.1107/S1600536809024519
_journal_volume 65
_journal_year 2009
_chemical_formula_iupac 'C10 H9 Cl2 N O3, H2 O'
_chemical_formula_moiety 'C10 H9 Cl2 N O3, H2 O'
_chemical_formula_sum 'C10 H11 Cl2 N O4'
_chemical_formula_weight 280.10
_chemical_name_systematic
;
3-[(3,4-Dichlorophenyl)aminocarbonyl]propionic acid monohydrate
;
_space_group_IT_number 14
_symmetry_cell_setting monoclinic
_symmetry_space_group_name_Hall '-P 2ybc'
_symmetry_space_group_name_H-M 'P 1 21/c 1'
_atom_sites_solution_hydrogens geom
_atom_sites_solution_primary direct
_atom_sites_solution_secondary difmap
_audit_creation_method SHELXL-97
_cell_angle_alpha 90.00
_cell_angle_beta 104.35(2)
_cell_angle_gamma 90.00
_cell_formula_units_Z 4
_cell_length_a 9.5634(9)
_cell_length_b 7.4527(7)
_cell_length_c 17.292(2)
_cell_measurement_reflns_used 25
_cell_measurement_temperature 299(2)
_cell_measurement_theta_max 20.68
_cell_measurement_theta_min 4.77
_cell_volume 1194.0(2)
_computing_cell_refinement 'CAD-4-PC (Enraf--Nonius, 1996)'
_computing_data_collection 'CAD-4-PC (Enraf--Nonius, 1996)'
_computing_data_reduction 'REDU4 (Stoe & Cie, 1987)'
_computing_molecular_graphics 'PLATON (Spek, 2009)'
_computing_publication_material 'SHELXL97 (Sheldrick, 2008)'
_computing_structure_refinement 'SHELXL97 (Sheldrick, 2008)'
_computing_structure_solution 'SHELXS97 (Sheldrick, 2008)'
_diffrn_ambient_temperature 299(2)
_diffrn_measured_fraction_theta_full 0.998
_diffrn_measured_fraction_theta_max 0.999
_diffrn_measurement_device_type 'Enraf--Nonius CAD-4'
_diffrn_measurement_method \w/2\q
_diffrn_radiation_monochromator graphite
_diffrn_radiation_source 'fine-focus sealed tube'
_diffrn_radiation_type CuK\a
_diffrn_radiation_wavelength 1.54180
_diffrn_reflns_av_R_equivalents 0.0717
_diffrn_reflns_av_sigmaI/netI 0.0277
_diffrn_reflns_limit_h_max 1
_diffrn_reflns_limit_h_min -11
_diffrn_reflns_limit_k_max 0
_diffrn_reflns_limit_k_min -8
_diffrn_reflns_limit_l_max 20
_diffrn_reflns_limit_l_min -19
_diffrn_reflns_number 2508
_diffrn_reflns_theta_full 66.96
_diffrn_reflns_theta_max 66.96
_diffrn_reflns_theta_min 4.77
_diffrn_standards_decay_% 1.0
_diffrn_standards_interval_time 120
_diffrn_standards_number 3
_exptl_absorpt_coefficient_mu 4.950
_exptl_absorpt_correction_T_max 0.1380
_exptl_absorpt_correction_T_min 0.0978
_exptl_absorpt_correction_type psi-scan
_exptl_absorpt_process_details '(North <i>et al.</i>,  1968)'
_exptl_crystal_colour colourless
_exptl_crystal_density_diffrn 1.558
_exptl_crystal_density_method 'not measured'
_exptl_crystal_description Prism
_exptl_crystal_F_000 576
_exptl_crystal_size_max 0.55
_exptl_crystal_size_mid 0.50
_exptl_crystal_size_min 0.40
_refine_diff_density_max 0.924
_refine_diff_density_min -0.693
_refine_ls_extinction_coef 0.014(2)
_refine_ls_extinction_expression Fc^*^=kFc[1+0.001xFc^2^\l^3^/sin(2\q)]^-1/4^
_refine_ls_extinction_method 'SHELXL97 (Sheldrick, 2008)'
_refine_ls_goodness_of_fit_ref 1.077
_refine_ls_hydrogen_treatment mixed
_refine_ls_matrix_type full
_refine_ls_number_parameters 167
_refine_ls_number_reflns 2129
_refine_ls_number_restraints 5
_refine_ls_restrained_S_all 1.077
_refine_ls_R_factor_all 0.0840
_refine_ls_R_factor_gt 0.0831
_refine_ls_shift/su_max 0.003
_refine_ls_shift/su_mean 0.001
_refine_ls_structure_factor_coef Fsqd
_refine_ls_weighting_details 'calc w=1/[\s^2^(Fo^2^)+(0.1684P)^2^+0.6399P] where P=(Fo^2^+2Fc^2^)/3'
_refine_ls_weighting_scheme calc
_refine_ls_wR_factor_gt 0.2109
_refine_ls_wR_factor_ref 0.2124
_reflns_number_gt 2052
_reflns_number_total 2129
_reflns_threshold_expression I>2\s(I)
_cod_data_source_file ci2838.cif
_cod_data_source_block I
_cod_depositor_comments
;
The following automatic conversions were performed:
'_symmetry_cell_setting' value 'Monoclinic' changed to 'monoclinic'
according to '/home/saulius/struct/CIF-dictionaries/cif_core.dic'
dictionary named 'cif_core.dic' version 2.4.1 from 2010-06-29.

Automatic conversion script
Id: cif_fix_enum 1527 2010-12-29 10:47:43Z saulius 

The following automatic conversions were performed:

'_symmetry_cell_setting' value 'Monoclinic' changed to 'monoclinic'
according to /home/saulius/struct/CIF-dictionaries/cif_core.dic
dictionary named 'cif_core.dic' version 2.4.1 from 2010-06-29.

Automatic conversion script
Id: cif_fix_values 1715 2011-07-08 13:25:40Z adriana 
;
_cod_original_sg_symbol_H-M 'P 21/c'
_cod_database_code 2222624
_cod_database_fobs_code 2222624

loop_
_symmetry_equiv_pos_as_xyz
'x, y, z'
'-x, y+1/2, -z+1/2'
'-x, -y, -z'
'x, -y-1/2, z-1/2'

loop_
_atom_site_type_symbol
_atom_site_label
_atom_site_fract_x
_atom_site_fract_y
_atom_site_fract_z
_atom_site_U_iso_or_equiv
_atom_site_adp_type
_atom_site_calc_flag
_atom_site_refinement_flags
_atom_site_occupancy
_atom_site_disorder_assembly
_atom_site_disorder_group
Cl Cl1 -0.35278(8) 0.10598(12) 0.56662(5) 0.0441(4) Uani d . 1 . .
Cl Cl2 -0.33021(8) 0.03602(12) 0.38996(4) 0.0449(4) Uani d . 1 . .
O O1 0.1190(2) 0.2952(3) 0.33626(13) 0.0417(6) Uani d . 1 . .
O O2 0.5845(3) 0.4233(4) 0.26373(15) 0.0534(7) Uani d D 1 . .
H H2O 0.674(4) 0.448(6) 0.262(3) 0.064 Uiso d D 1 . .
O O3 0.6264(3) 0.5188(4) 0.38871(15) 0.0543(7) Uani d . 1 . .
N N1 0.1755(3) 0.3197(3) 0.47092(15) 0.0331(6) Uani d D 1 . .
H H1N 0.240(4) 0.353(5) 0.511(2) 0.040 Uiso d D 1 . .
C C1 0.0452(3) 0.2667(4) 0.48923(17) 0.0301(7) Uani d . 1 . .
C C2 0.0368(3) 0.2923(4) 0.56697(18) 0.0345(7) Uani d . 1 . .
H H2 0.1138 0.3446 0.6036 0.041 Uiso calc R 1 . .
C C3 -0.0840(3) 0.2416(4) 0.59077(18) 0.0367(7) Uani d . 1 . .
H H3 -0.0879 0.2582 0.6435 0.044 Uiso calc R 1 . .
C C4 -0.2005(3) 0.1652(4) 0.53626(17) 0.0319(7) Uani d . 1 . .
C C5 -0.1905(3) 0.1364(4) 0.45895(17) 0.0315(7) Uani d . 1 . .
C C6 -0.0693(3) 0.1877(4) 0.43433(17) 0.0325(7) Uani d . 1 . .
H H6 -0.0646 0.1696 0.3818 0.039 Uiso calc R 1 . .
C C7 0.2060(3) 0.3302(4) 0.39971(17) 0.0311(7) Uani d . 1 . .
C C8 0.3601(3) 0.3889(4) 0.40446(18) 0.0360(7) Uani d . 1 . .
H H8A 0.3773 0.5034 0.4319 0.043 Uiso calc R 1 . .
H H8B 0.4260 0.3022 0.4359 0.043 Uiso calc R 1 . .
C C9 0.3923(4) 0.4068(7) 0.3247(2) 0.0566(11) Uani d . 1 . .
H H9A 0.3294 0.4973 0.2939 0.068 Uiso calc R 1 . .
H H9B 0.3717 0.2938 0.2963 0.068 Uiso calc R 1 . .
C C10 0.5465(3) 0.4577(5) 0.33053(19) 0.0400(8) Uani d . 1 . .
O O4 0.1421(3) 0.9875(5) 0.23932(16) 0.0570(8) Uani d D 1 . .
H H41 0.070(4) 0.945(6) 0.209(3) 0.068 Uiso d D 1 . .
H H42 0.116(5) 1.059(6) 0.271(3) 0.068 Uiso d D 1 . .

loop_
_atom_site_aniso_label
_atom_site_aniso_U_11
_atom_site_aniso_U_22
_atom_site_aniso_U_33
_atom_site_aniso_U_12
_atom_site_aniso_U_13
_atom_site_aniso_U_23
Cl1 0.0340(5) 0.0587(6) 0.0425(6) -0.0077(3) 0.0149(4) 0.0020(3)
Cl2 0.0329(5) 0.0645(7) 0.0332(6) -0.0134(3) 0.0003(4) -0.0034(3)
O1 0.0306(11) 0.0668(15) 0.0259(11) -0.0049(10) 0.0035(9) -0.0020(9)
O2 0.0391(13) 0.0936(19) 0.0297(13) -0.0109(13) 0.0123(10) 0.0014(12)
O3 0.0375(13) 0.0839(19) 0.0395(14) -0.0159(13) 0.0058(11) -0.0119(13)
N1 0.0270(12) 0.0455(14) 0.0256(13) -0.0077(10) 0.0045(10) -0.0018(10)
C1 0.0263(13) 0.0343(14) 0.0291(15) 0.0006(10) 0.0057(11) 0.0034(11)
C2 0.0326(15) 0.0411(15) 0.0279(15) -0.0056(12) 0.0039(12) -0.0048(11)
C3 0.0392(16) 0.0438(16) 0.0281(15) -0.0024(12) 0.0103(12) -0.0045(12)
C4 0.0273(14) 0.0380(14) 0.0310(14) -0.0010(11) 0.0085(11) 0.0037(11)
C5 0.0265(14) 0.0372(14) 0.0272(14) -0.0027(11) -0.0001(11) 0.0022(11)
C6 0.0313(14) 0.0417(16) 0.0237(14) -0.0022(11) 0.0055(11) 0.0017(11)
C7 0.0255(14) 0.0359(14) 0.0301(14) 0.0002(11) 0.0039(11) 0.0017(11)
C8 0.0299(15) 0.0489(17) 0.0288(16) -0.0071(12) 0.0063(12) 0.0003(12)
C9 0.0322(18) 0.110(3) 0.0274(17) -0.0167(18) 0.0062(13) -0.0016(17)
C10 0.0315(16) 0.060(2) 0.0281(15) -0.0061(13) 0.0071(12) 0.0040(13)
O4 0.0364(13) 0.094(2) 0.0387(14) -0.0004(13) 0.0064(11) -0.0163(14)

loop_
_atom_type_symbol
_atom_type_description
_atom_type_scat_dispersion_real
_atom_type_scat_dispersion_imag
_atom_type_scat_source
C C 0.0181 0.0091 'International Tables Vol C Tables 4.2.6.8 and 6.1.1.4'
H H 0.0000 0.0000 'International Tables Vol C Tables 4.2.6.8 and 6.1.1.4'
Cl Cl 0.3639 0.7018 'International Tables Vol C Tables 4.2.6.8 and 6.1.1.4'
N N 0.0311 0.0180 'International Tables Vol C Tables 4.2.6.8 and 6.1.1.4'
O O 0.0492 0.0322 'International Tables Vol C Tables 4.2.6.8 and 6.1.1.4'

loop_
_geom_angle_atom_site_label_1
_geom_angle_atom_site_label_2
_geom_angle_atom_site_label_3
_geom_angle_site_symmetry_1
_geom_angle_site_symmetry_3
_geom_angle
_geom_angle_publ_flag
C10 O2 H2O . . 118(3) ?
C7 N1 C1 . . 128.9(2) ?
C7 N1 H1N . . 117(3) ?
C1 N1 H1N . . 114(3) ?
C2 C1 C6 . . 119.8(3) ?
C2 C1 N1 . . 116.5(3) ?
C6 C1 N1 . . 123.6(3) ?
C3 C2 C1 . . 120.7(3) ?
C3 C2 H2 . . 119.6 ?
C1 C2 H2 . . 119.6 ?
C2 C3 C4 . . 120.2(3) ?
C2 C3 H3 . . 119.9 ?
C4 C3 H3 . . 119.9 ?
C5 C4 C3 . . 118.9(3) ?
C5 C4 Cl1 . . 121.4(2) ?
C3 C4 Cl1 . . 119.6(2) ?
C4 C5 C6 . . 121.3(3) ?
C4 C5 Cl2 . . 120.6(2) ?
C6 C5 Cl2 . . 118.1(2) ?
C5 C6 C1 . . 119.0(3) ?
C5 C6 H6 . . 120.5 ?
C1 C6 H6 . . 120.5 ?
O1 C7 N1 . . 123.8(3) ?
O1 C7 C8 . . 122.8(3) ?
N1 C7 C8 . . 113.4(3) ?
C9 C8 C7 . . 113.3(3) ?
C9 C8 H8A . . 108.9 ?
C7 C8 H8A . . 108.9 ?
C9 C8 H8B . . 108.9 ?
C7 C8 H8B . . 108.9 ?
H8A C8 H8B . . 107.7 ?
C8 C9 C10 . . 112.6(3) ?
C8 C9 H9A . . 109.1 ?
C10 C9 H9A . . 109.1 ?
C8 C9 H9B . . 109.1 ?
C10 C9 H9B . . 109.1 ?
H9A C9 H9B . . 107.8 ?
O3 C10 O2 . . 123.7(3) ?
O3 C10 C9 . . 124.5(3) ?
O2 C10 C9 . . 111.8(3) ?
H41 O4 H42 . . 109(4) ?

loop_
_geom_bond_atom_site_label_1
_geom_bond_atom_site_label_2
_geom_bond_site_symmetry_2
_geom_bond_distance
_geom_bond_publ_flag
Cl1 C4 . 1.723(3) ?
Cl2 C5 . 1.726(3) ?
O1 C7 . 1.229(4) ?
O2 C10 . 1.319(4) ?
O2 H2O . 0.88(3) ?
O3 C10 . 1.193(4) ?
N1 C7 . 1.337(4) ?
N1 C1 . 1.415(4) ?
N1 H1N . 0.84(3) ?
C1 C2 . 1.380(4) ?
C1 C6 . 1.390(4) ?
C2 C3 . 1.372(4) ?
C2 H2 . 0.93 ?
C3 C4 . 1.390(4) ?
C3 H3 . 0.93 ?
C4 C5 . 1.381(4) ?
C5 C6 . 1.384(4) ?
C6 H6 . 0.93 ?
C7 C8 . 1.520(4) ?
C8 C9 . 1.492(5) ?
C8 H8A . 0.97 ?
C8 H8B . 0.97 ?
C9 C10 . 1.501(4) ?
C9 H9A . 0.97 ?
C9 H9B . 0.97 ?
O4 H41 . 0.82(3) ?
O4 H42 . 0.84(3) ?

loop_
_geom_hbond_atom_site_label_D
_geom_hbond_atom_site_label_H
_geom_hbond_atom_site_label_A
_geom_hbond_site_symmetry_A
_geom_hbond_distance_DH
_geom_hbond_distance_HA
_geom_hbond_distance_DA
_geom_hbond_angle_DHA
O2 H2O O4 2_645 0.88(3) 1.79(3) 2.672(4) 177(5)
N1 H1N O3 3_666 0.84(3) 2.11(3) 2.941(4) 168(4)
O4 H41 O1 2 0.82(3) 2.11(4) 2.894(4) 162(5)
O4 H42 O1 1_565 0.84(3) 2.09(3) 2.881(4) 156(5)

loop_
_geom_torsion_atom_site_label_1
_geom_torsion_atom_site_label_2
_geom_torsion_atom_site_label_3
_geom_torsion_atom_site_label_4
_geom_torsion_site_symmetry_1
_geom_torsion_site_symmetry_2
_geom_torsion_site_symmetry_3
_geom_torsion_site_symmetry_4
_geom_torsion
_geom_torsion_publ_flag
C7 N1 C1 C2 . . . . -171.2(3) ?
C7 N1 C1 C6 . . . . 10.6(5) ?
C6 C1 C2 C3 . . . . -0.3(5) ?
N1 C1 C2 C3 . . . . -178.6(3) ?
C1 C2 C3 C4 . . . . -0.8(5) ?
C2 C3 C4 C5 . . . . 2.1(5) ?
C2 C3 C4 Cl1 . . . . -178.8(3) ?
C3 C4 C5 C6 . . . . -2.3(4) ?
Cl1 C4 C5 C6 . . . . 178.6(2) ?
C3 C4 C5 Cl2 . . . . 178.1(2) ?
Cl1 C4 C5 Cl2 . . . . -1.0(4) ?
C4 C5 C6 C1 . . . . 1.2(4) ?
Cl2 C5 C6 C1 . . . . -179.2(2) ?
C2 C1 C6 C5 . . . . 0.1(4) ?
N1 C1 C6 C5 . . . . 178.3(3) ?
C1 N1 C7 O1 . . . . 1.1(5) ?
C1 N1 C7 C8 . . . . -178.6(3) ?
O1 C7 C8 C9 . . . . 2.4(5) ?
N1 C7 C8 C9 . . . . -177.9(3) ?
C7 C8 C9 C10 . . . . -177.7(3) ?
C8 C9 C10 O3 . . . . -16.9(6) ?
C8 C9 C10 O2 . . . . 161.8(3) ?

loop_
_cod_related_entry_id
_cod_related_entry_database
_cod_related_entry_code
1 ChemSpider 30655830
